data_4104540
loop_
_publ_author_name
'Wei-Min Ching'
'Chuan-Hung Chuang'
'Chih-Wei Wu'
'Chih-Hsiung Peng'
'Chen-Hsiung Hung'

_publ_section_title
;
 Facile Nitrite Reduction and Conversion Cycle of {Fe(NO)}6/7 Species:
 Chemistry of Iron N-Confused Porphyrin Complexes via
 Protonation/Deprotonation
;
_journal_name_full 'Journal of the American Chemical Society'
_journal_page_first 7952
_journal_page_last 7953
_journal_paper_doi 10.1021/ja901796j
_journal_volume 131
_journal_year 2009
_chemical_formula_moiety 'C16 H16 Fe1 N3 O2'
_chemical_formula_sum 'C44 H28 Fe N5 O'
_chemical_formula_weight 698.56
_chemical_name_systematic
; 
 ? 
;
_space_group_IT_number 87
_symmetry_cell_setting tetragonal
_symmetry_space_group_name_Hall '-I 4'
_symmetry_space_group_name_H-M 'I 4/m'
_atom_sites_solution_hydrogens geom
_atom_sites_solution_primary direct
_atom_sites_solution_secondary difmap
_audit_creation_method SHELXL-97
_cell_angle_alpha 90.00
_cell_angle_beta 90.00
_cell_angle_gamma 90.00
_cell_formula_units_Z 2
_cell_length_a 13.3762(17)
_cell_length_b 13.3762(17)
_cell_length_c 9.656(3)
_cell_measurement_reflns_used 100
_cell_measurement_temperature 200(2)
_cell_measurement_theta_max 25
_cell_measurement_theta_min 2.15
_cell_volume 1727.7(6)
_computing_molecular_graphics 'Ortep-3 for Windows (Farrugia, 1997)'
_computing_publication_material 'WinGX publication routines (Farrugia, 1999)'
_computing_structure_refinement 'SHELXL-97 (Sheldrick, 1997)'
_computing_structure_solution 'SHELXS-86 (Sheldrick, 1986)'
_diffrn_ambient_temperature 200(2)
_diffrn_measured_fraction_theta_full 0.941
_diffrn_measured_fraction_theta_max 0.941
_diffrn_radiation_monochromator graphite
_diffrn_radiation_source 'fine-focus sealed tube'
_diffrn_radiation_type MoK\a
_diffrn_radiation_wavelength 0.71073
_diffrn_reflns_av_R_equivalents 0.0000
_diffrn_reflns_av_sigmaI/netI 0.0266
_diffrn_reflns_limit_h_max 11
_diffrn_reflns_limit_h_min -10
_diffrn_reflns_limit_k_max 15
_diffrn_reflns_limit_k_min 0
_diffrn_reflns_limit_l_max 11
_diffrn_reflns_limit_l_min 0
_diffrn_reflns_number 775
_diffrn_reflns_theta_full 25.00
_diffrn_reflns_theta_max 25.00
_diffrn_reflns_theta_min 2.15
_exptl_absorpt_coefficient_mu 0.480
_exptl_absorpt_correction_T_max 0.9626
_exptl_absorpt_correction_T_min 0.8313
_exptl_absorpt_correction_type empirical
_exptl_absorpt_process_details SADABS
_exptl_crystal_colour black
_exptl_crystal_density_diffrn 1.343
_exptl_crystal_density_method 'not measured'
_exptl_crystal_description prism
_exptl_crystal_F_000 722
_exptl_crystal_size_max 0.40
_exptl_crystal_size_mid 0.26
_exptl_crystal_size_min 0.08
_refine_diff_density_max 0.214
_refine_diff_density_min -0.207
_refine_diff_density_rms 0.042
_refine_ls_extinction_method none
_refine_ls_goodness_of_fit_ref 1.152
_refine_ls_hydrogen_treatment mixed
_refine_ls_matrix_type full
_refine_ls_number_parameters 76
_refine_ls_number_reflns 775
_refine_ls_number_restraints 0
_refine_ls_restrained_S_all 1.152
_refine_ls_R_factor_all 0.0803
_refine_ls_R_factor_gt 0.0496
_refine_ls_shift/su_max 0.000
_refine_ls_shift/su_mean 0.000
_refine_ls_structure_factor_coef Fsqd
_refine_ls_weighting_details 'calc w=1/[\s^2^(Fo^2^)+(0.0452P)^2^+2.3096P] where P=(Fo^2^+2Fc^2^)/3'
_refine_ls_weighting_scheme calc
_refine_ls_wR_factor_gt 0.1211
_refine_ls_wR_factor_ref 0.1321
_reflns_number_gt 547
_reflns_number_total 775
_reflns_threshold_expression >2sigma(I)
_cod_data_source_file ja901796j_si_004.cif
_cod_data_source_block a8786
_cod_original_cell_volume 1727.8(6)
_cod_database_code 4104540

loop_
_symmetry_equiv_pos_as_xyz
'x, y, z'
'-x, -y, z'
'-y, x, z'
'y, -x, z'
'x+1/2, y+1/2, z+1/2'
'-x+1/2, -y+1/2, z+1/2'
'-y+1/2, x+1/2, z+1/2'
'y+1/2, -x+1/2, z+1/2'
'-x, -y, -z'
'x, y, -z'
'y, -x, -z'
'-y, x, -z'
'-x+1/2, -y+1/2, -z+1/2'
'x+1/2, y+1/2, -z+1/2'
'y+1/2, -x+1/2, -z+1/2'
'-y+1/2, x+1/2, -z+1/2'

loop_
_atom_site_label
_atom_site_type_symbol
_atom_site_fract_x
_atom_site_fract_y
_atom_site_fract_z
_atom_site_U_iso_or_equiv
_atom_site_adp_type
_atom_site_occupancy
_atom_site_symmetry_multiplicity
_atom_site_calc_flag
_atom_site_refinement_flags
_atom_site_disorder_assembly
_atom_site_disorder_group
C1 C -0.1317(3) 0.1830(3) 1.0000 0.0539(12) Uani 1 2 d S . 1
C4 C 0.0267(3) 0.2251(3) 1.0000 0.0529(12) Uani 1 2 d S . 1
C5 C 0.1309(3) 0.2216(3) 1.0000 0.0508(11) Uani 1 2 d S . 1
C6 C 0.1872(3) 0.3180(3) 1.0000 0.0524(12) Uani 1 2 d S . 1
C7 C 0.2137(3) 0.3631(3) 0.8790(4) 0.0792(12) Uani 1 1 d . . 1
H7 H 0.1950 0.3335 0.7934 0.095 Uiso 1 1 calc R . 1
C8 C 0.2677(3) 0.4514(3) 0.8789(5) 0.0849(13) Uani 1 1 d . . 1
H8 H 0.2860 0.4817 0.7936 0.102 Uiso 1 1 calc R . 1
C9 C 0.2945(4) 0.4948(4) 1.0000 0.0700(16) Uani 1 2 d S . 1
H9 H 0.3318 0.5553 1.0000 0.084 Uiso 1 2 calc SR . 1
N1 N 0.0000 0.0000 0.8020(11) 0.046(2) Uani 0.50 4 d SP . 1
O1 O 0.0330(16) -0.025(2) 0.6952(13) 0.046(2) Uani 0.13 1 d P . 1
Fe Fe 0.0000 0.0000 0.9737(6) 0.0469(15) Uani 0.50 4 d SP . 1
C2 C -0.1263(3) 0.2899(3) 1.0000 0.0711(14) Uani 0.50 2 d SP . 1
H2A H -0.1812 0.3349 1.0000 0.085 Uiso 0.50 2 calc SPR . 1
N2 N -0.0371(3) 0.1438(3) 1.0000 0.0470(10) Uani 0.50 2 d SP . 1
C3 C -0.0293(3) 0.3143(3) 1.0000 0.0587(13) Uani 1 2 d S . 1
H3A H -0.0029 0.3802 1.0000 0.070 Uiso 1 2 calc SR . 1
N2A N -0.1263(3) 0.2899(3) 1.0000 0.0711(14) Uani 0.50 2 d SP A 2
H2B H -0.1812(3) 0.3349(3) 1.0000 0.085 Uiso 0.50 2 d SP B 2
C2A C -0.0371(3) 0.1438(3) 1.0000 0.0470(10) Uani 0.50 2 d SP C 2

loop_
_atom_site_aniso_label
_atom_site_aniso_U_11
_atom_site_aniso_U_22
_atom_site_aniso_U_33
_atom_site_aniso_U_23
_atom_site_aniso_U_13
_atom_site_aniso_U_12
C1 0.054(3) 0.049(3) 0.059(3) 0.000 0.000 0.000(2)
C4 0.055(3) 0.051(3) 0.053(3) 0.000 0.000 -0.004(2)
C5 0.052(3) 0.049(3) 0.052(3) 0.000 0.000 -0.004(2)
C6 0.048(3) 0.046(3) 0.064(3) 0.000 0.000 0.003(2)
C7 0.102(3) 0.071(3) 0.064(3) 0.005(2) -0.006(2) -0.027(2)
C8 0.102(3) 0.071(3) 0.082(3) 0.020(2) -0.004(2) -0.027(2)
C9 0.055(3) 0.042(3) 0.113(5) 0.000 0.000 -0.006(2)
N1 0.051(3) 0.051(3) 0.036(5) 0.000 0.000 0.000
O1 0.051(3) 0.051(3) 0.036(5) 0.000 0.000 0.000
Fe 0.0446(6) 0.0446(6) 0.051(4) 0.000 0.000 0.000
C2 0.060(3) 0.064(3) 0.089(4) 0.000 0.000 0.009(2)
N2 0.042(2) 0.049(2) 0.050(3) 0.000 0.000 0.0024(18)
C3 0.053(3) 0.049(3) 0.075(4) 0.000 0.000 0.001(2)
N2A 0.060(3) 0.064(3) 0.089(4) 0.000 0.000 0.009(2)
C2A 0.042(2) 0.049(2) 0.050(3) 0.000 0.000 0.0024(18)

loop_
_atom_type_symbol
_atom_type_description
_atom_type_scat_dispersion_real
_atom_type_scat_dispersion_imag
_atom_type_scat_source
C C 0.0033 0.0016 'International Tables Vol C Tables 4.2.6.8 and 6.1.1.4'
H H 0.0000 0.0000 'International Tables Vol C Tables 4.2.6.8 and 6.1.1.4'
N N 0.0061 0.0033 'International Tables Vol C Tables 4.2.6.8 and 6.1.1.4'
O O 0.0106 0.0060 'International Tables Vol C Tables 4.2.6.8 and 6.1.1.4'
Fe Fe 0.3463 0.8444 'International Tables Vol C Tables 4.2.6.8 and 6.1.1.4'

loop_
_geom_angle_atom_site_label_1
_geom_angle_atom_site_label_2
_geom_angle_atom_site_label_3
_geom_angle
_geom_angle_site_symmetry_1
_geom_angle_site_symmetry_3
N2 C1 C5 127.4(4) . 3
N2 C1 C2 109.6(4) . .
C5 C1 C2 123.0(4) 3 .
N2 C4 C5 126.2(4) . .
N2 C4 C3 109.7(4) . .
C5 C4 C3 124.0(4) . .
C1 C5 C4 122.0(4) 11_557 .
C1 C5 C6 119.6(4) 11_557 .
C4 C5 C6 118.4(4) . .
C7 C6 C7 118.2(5) . 10_557
C7 C6 C5 120.9(2) . .
C7 C6 C5 120.9(2) 10_557 .
C6 C7 C8 120.9(4) . .
C6 C7 H7 119.5 . .
C8 C7 H7 119.5 . .
C9 C8 C7 120.3(4) . .
C9 C8 H8 119.9 . .
C7 C8 H8 119.9 . .
C8 C9 C8 119.4(5) . 10_557
C8 C9 H9 120.3 . .
C8 C9 H9 120.3 10_557 .
O1 N1 O1 39.1(8) 3 .
O1 N1 O1 56.4(12) 3 4
O1 N1 O1 39.1(8) . 4
O1 N1 O1 39.1(8) 3 2
O1 N1 O1 56.4(12) . 2
O1 N1 O1 39.1(8) 4 2
O1 N1 Fe 151.8(6) 3 .
O1 N1 Fe 151.8(6) . .
O1 N1 Fe 151.8(6) 4 .
O1 N1 Fe 151.8(6) 2 .
O1 N1 Fe 151.8(6) 3 9_557
O1 N1 Fe 151.8(6) . 9_557
O1 N1 Fe 151.8(6) 4 9_557
O1 N1 Fe 151.8(6) 2 9_557
Fe N1 Fe 0.0 . 9_557
O1 O1 O1 90.0 3 4
O1 O1 O1 44.998(5) 3 2
O1 O1 O1 44.998(2) 4 2
O1 O1 N1 70.5(4) 3 .
O1 O1 N1 70.5(4) 4 .
O1 O1 N1 61.8(6) 2 .
Fe Fe N1 179.996(2) 9_557 .
Fe Fe N2 82.71(15) 9_557 3
N1 Fe N2 97.28(15) . 3
Fe Fe N2 82.72(16) 9_557 .
N1 Fe N2 97.28(15) . .
N2 Fe N2 89.08(4) 3 .
Fe Fe N2 82.72(16) 9_557 11_557
N1 Fe N2 97.28(15) . 11_557
N2 Fe N2 165.4(3) 3 11_557
N2 Fe N2 89.08(4) . 11_557
Fe Fe N2 82.72(15) 9_557 9_557
N1 Fe N2 97.28(15) . 9_557
N2 Fe N2 89.08(4) 3 9_557
N2 Fe N2 165.4(3) . 9_557
N2 Fe N2 89.08(4) 11_557 9_557
Fe Fe N1 0.003(1) 9_557 9_557
N1 Fe N1 180.0 . 9_557
N2 Fe N1 82.72(15) 3 9_557
N2 Fe N1 82.72(15) . 9_557
N2 Fe N1 82.72(15) 11_557 9_557
N2 Fe N1 82.72(15) 9_557 9_557
C3 C2 C1 107.0(4) . .
C3 C2 H2A 126.5 . .
C1 C2 H2A 126.5 . .
C3 C2 H2B 126.5(3) . .
C1 C2 H2B 126.5(3) . .
H2A C2 H2B 0.0 . .
C1 N2 C4 105.6(4) . .
C1 N2 Fe 126.6(3) . 9_557
C4 N2 Fe 127.1(3) . 9_557
C1 N2 Fe 126.6(3) . .
C4 N2 Fe 127.1(3) . .
Fe N2 Fe 14.6(3) 9_557 .
C2 C3 C4 108.0(4) . .
C2 C3 H3A 126.0 . .
C4 C3 H3A 126.0 . .

loop_
_geom_bond_atom_site_label_1
_geom_bond_atom_site_label_2
_geom_bond_distance
_geom_bond_site_symmetry_2
C1 N2 1.370(6) .
C1 C5 1.390(6) 3
C1 C2 1.431(6) .
C4 N2 1.382(6) .
C4 C5 1.394(6) .
C4 C3 1.409(6) .
C5 C1 1.390(6) 11_557
C5 C6 1.493(6) .
C6 C7 1.362(4) .
C6 C7 1.362(4) 10_557
C7 C8 1.385(5) .
C7 H7 0.9500 .
C8 C9 1.354(5) .
C8 H8 0.9500 .
C9 C8 1.354(5) 10_557
C9 H9 0.9500 .
N1 O1 1.171(13) 3
N1 O1 1.171(13) .
N1 O1 1.171(13) 4
N1 O1 1.171(13) 2
N1 Fe 1.658(12) .
N1 Fe 2.165(11) 9_557
O1 O1 0.783(15) 3
O1 O1 0.783(15) 4
O1 O1 1.11(2) 2
Fe Fe 0.508(11) 9_557
Fe N2 2.003(4) 3
Fe N2 2.003(4) .
Fe N2 2.003(4) 11_557
Fe N2 2.003(4) 9_557
Fe N1 2.165(11) 9_557
C2 C3 1.338(6) .
C2 H2A 0.9500 .
C2 H2B 0.9500 .
N2 Fe 2.003(4) 9_557
C3 H3A 0.9500 .
